data_7205482
loop_
_publ_author_name
'Yang, Xiu-Li'
'Xie, Ming-Hua'
'Zou, Chao'
'Sun, Fei-Fei'
'Wu, Chuan-De'

_publ_section_title
;
 A series of metal--organic coordination polymers containing multiple
 chiral centers
;
_journal_issue 5
_journal_name_full CrystEngComm
_journal_page_first 1570
_journal_paper_doi 10.1039/c0ce00633e
_journal_volume 13
_journal_year 2011
_chemical_formula_sum 'C10 H14 N2 Ni O6'
_chemical_formula_weight 316.94
_chemical_name_systematic
;
?
;
_space_group_IT_number 4
_symmetry_cell_setting monoclinic
_symmetry_space_group_name_Hall 'P 2yb'
_symmetry_space_group_name_H-M 'P 1 21 1'
_atom_sites_solution_hydrogens geom
_atom_sites_solution_primary direct
_atom_sites_solution_secondary difmap
_audit_creation_method SHELXL-97
_cell_angle_alpha 90.00
_cell_angle_beta 97.549(4)
_cell_angle_gamma 90.00
_cell_formula_units_Z 2
_cell_length_a 6.0278(3)
_cell_length_b 12.0022(6)
_cell_length_c 9.2687(4)
_cell_measurement_reflns_used 2565
_cell_measurement_temperature 293(2)
_cell_measurement_theta_max 61.12
_cell_measurement_theta_min 4.81
_cell_volume 664.75(6)
_computing_cell_refinement 'CrysAlisPro (Oxford Diffraction Ltd., 2010)'
_computing_data_collection 'CrysAlisPro (Oxford Diffraction Ltd., 2010)'
_computing_data_reduction 'CrysAlisPro (Oxford Diffraction Ltd., 2010)'
_computing_structure_refinement 'SHELXL-97 (Sheldrick, 1997)'
_computing_structure_solution 'SHELXS-97 (Sheldrick, 1997)'
_diffrn_ambient_temperature 293(2)
_diffrn_measured_fraction_theta_full 0.991
_diffrn_measured_fraction_theta_max 0.991
_diffrn_radiation_monochromator graphite
_diffrn_radiation_source 'fine-focus sealed tube'
_diffrn_radiation_type CuK\a
_diffrn_radiation_wavelength 1.54184
_diffrn_reflns_av_R_equivalents 0.0326
_diffrn_reflns_av_sigmaI/netI 0.0285
_diffrn_reflns_limit_h_max 6
_diffrn_reflns_limit_h_min -6
_diffrn_reflns_limit_k_max 13
_diffrn_reflns_limit_k_min -13
_diffrn_reflns_limit_l_max 7
_diffrn_reflns_limit_l_min -10
_diffrn_reflns_number 2565
_diffrn_reflns_theta_full 61.12
_diffrn_reflns_theta_max 61.12
_diffrn_reflns_theta_min 4.81
_exptl_absorpt_coefficient_mu 2.358
_exptl_absorpt_correction_T_max 0.772
_exptl_absorpt_correction_T_min 0.748
_exptl_absorpt_correction_type analytical
_exptl_absorpt_process_details CrysAlisPro
_exptl_crystal_colour green
_exptl_crystal_density_diffrn 1.583
_exptl_crystal_density_method 'not measured'
_exptl_crystal_description bloc
_exptl_crystal_F_000 328
_exptl_crystal_size_max 0.23
_exptl_crystal_size_mid 0.12
_exptl_crystal_size_min 0.11
_refine_diff_density_max 0.508
_refine_diff_density_min -0.321
_refine_diff_density_rms 0.076
_refine_ls_abs_structure_details 'Flack H D (1983), Acta Cryst. A39, 876-881'
_refine_ls_abs_structure_Flack -0.05(5)
_refine_ls_extinction_method none
_refine_ls_goodness_of_fit_ref 1.104
_refine_ls_hydrogen_treatment constr
_refine_ls_matrix_type full
_refine_ls_number_parameters 173
_refine_ls_number_reflns 1583
_refine_ls_number_restraints 1
_refine_ls_restrained_S_all 1.104
_refine_ls_R_factor_all 0.0428
_refine_ls_R_factor_gt 0.0388
_refine_ls_shift/su_max 0.000
_refine_ls_shift/su_mean 0.000
_refine_ls_structure_factor_coef Fsqd
_refine_ls_weighting_details 'calc w=1/[\s^2^(Fo^2^)+(0.0710P)^2^+0.2228P] where P=(Fo^2^+2Fc^2^)/3'
_refine_ls_weighting_scheme calc
_refine_ls_wR_factor_gt 0.1009
_refine_ls_wR_factor_ref 0.1039
_reflns_number_gt 1471
_reflns_number_total 1583
_reflns_threshold_expression >2sigma(I)
_cod_data_source_file C0CE00633E.TXT
_cod_data_source_block AspNi
_cod_original_cell_volume 664.74(5)
_cod_original_sg_symbol_H-M P2(1)
_cod_database_code 7205482

loop_
_symmetry_equiv_pos_as_xyz
'x, y, z'
'-x, y+1/2, -z'

loop_
_atom_site_label
_atom_site_type_symbol
_atom_site_fract_x
_atom_site_fract_y
_atom_site_fract_z
_atom_site_U_iso_or_equiv
_atom_site_adp_type
_atom_site_occupancy
_atom_site_symmetry_multiplicity
_atom_site_calc_flag
_atom_site_refinement_flags
_atom_site_disorder_assembly
_atom_site_disorder_group
Ni1 Ni 0.96772(12) 0.10334(6) 0.52375(7) 0.0220(2) Uani 1 1 d . . .
O1 O 0.6452(6) 0.0470(3) 0.4705(4) 0.0279(8) Uani 1 1 d . . .
O2 O 0.4270(6) -0.0297(4) 0.2826(5) 0.0419(10) Uani 1 1 d . . .
O3 O 1.0860(6) -0.0560(3) 0.5515(4) 0.0290(8) Uani 1 1 d . . .
O4 O 1.1393(6) -0.2319(3) 0.5060(4) 0.0255(8) Uani 1 1 d . . .
O5 O 1.2970(5) 0.1592(3) 0.5495(4) 0.0300(8) Uani 1 1 d . . .
H5C H 1.3189 0.2235 0.5180 0.036 Uiso 1 1 d . . .
H5D H 1.4257 0.1080 0.5368 0.036 Uiso 1 1 d . . .
OW O 0.5869(8) 0.8259(4) 0.6337(6) 0.0637(14) Uani 1 1 d . . .
HWA H 0.5992 0.9103 0.6187 0.076 Uiso 1 1 d . . .
HWB H 0.4241 0.8175 0.5977 0.076 Uiso 1 1 d . . .
N1 N 0.9771(6) 0.0766(3) 0.3015(4) 0.0229(11) Uani 1 1 d . . .
H11A H 1.1168 0.0522 0.2902 0.028 Uiso 1 1 calc R . .
N2 N 0.9411(6) 0.1114(4) -0.2548(4) 0.0258(8) Uani 1 1 d . . .
C1 C 0.6089(9) 0.0018(5) 0.3438(5) 0.0274(11) Uani 1 1 d . . .
C2 C 0.8197(9) -0.0179(4) 0.2687(5) 0.0237(10) Uani 1 1 d . . .
H2A H 0.7741 -0.0202 0.1633 0.028 Uiso 1 1 calc R . .
C3 C 0.9315(8) -0.1284(4) 0.3152(5) 0.0245(11) Uani 1 1 d . . .
H3A H 1.0356 -0.1459 0.2471 0.029 Uiso 1 1 calc R . .
H3B H 0.8167 -0.1855 0.3044 0.029 Uiso 1 1 calc R . .
C4 C 1.0582(7) -0.1384(4) 0.4690(4) 0.0199(11) Uani 1 1 d . . .
C5 C 0.9236(9) 0.1716(4) 0.2024(5) 0.0299(12) Uani 1 1 d . . .
H5A H 1.0294 0.2311 0.2308 0.036 Uiso 1 1 calc R . .
H5B H 0.7758 0.1989 0.2147 0.036 Uiso 1 1 calc R . .
C6 C 0.7679(9) 0.1623(5) -0.2064(5) 0.0312(12) Uani 1 1 d . . .
H6A H 0.6494 0.1860 -0.2739 0.037 Uiso 1 1 calc R . .
C7 C 0.7572(9) 0.1811(5) -0.0615(6) 0.0339(12) Uani 1 1 d . . .
H7A H 0.6339 0.2176 -0.0331 0.041 Uiso 1 1 calc R . .
C8 C 0.9280(9) 0.1464(5) 0.0421(5) 0.0287(11) Uani 1 1 d . . .
C9 C 1.1049(9) 0.0915(6) -0.0082(5) 0.0411(14) Uani 1 1 d . . .
H9A H 1.2240 0.0658 0.0573 0.049 Uiso 1 1 calc R . .
C10 C 1.1044(10) 0.0753(5) -0.1538(6) 0.0376(15) Uani 1 1 d . . .
H10A H 1.2239 0.0370 -0.1846 0.045 Uiso 1 1 calc R . .

loop_
_atom_site_aniso_label
_atom_site_aniso_U_11
_atom_site_aniso_U_22
_atom_site_aniso_U_33
_atom_site_aniso_U_23
_atom_site_aniso_U_13
_atom_site_aniso_U_12
Ni1 0.0271(4) 0.0245(4) 0.0143(4) 0.0000(3) 0.0024(3) 0.0010(4)
O1 0.0263(18) 0.034(2) 0.0244(18) -0.0082(15) 0.0057(14) -0.0021(16)
O2 0.025(2) 0.060(3) 0.040(2) -0.0153(19) 0.0017(17) -0.0048(18)
O3 0.040(2) 0.0228(19) 0.0224(16) -0.0006(16) -0.0013(15) 0.0043(15)
O4 0.0298(18) 0.0206(18) 0.0245(18) 0.0010(13) -0.0022(15) -0.0002(14)
O5 0.0241(18) 0.0309(19) 0.0345(18) -0.0041(16) 0.0017(14) 0.0012(15)
OW 0.052(3) 0.066(4) 0.070(3) -0.007(3) -0.003(2) 0.013(2)
N1 0.0200(18) 0.034(3) 0.0147(18) 0.0020(17) 0.0007(14) -0.0003(17)
N2 0.0301(19) 0.029(2) 0.0184(17) 0.000(2) 0.0036(15) -0.003(2)
C1 0.028(3) 0.029(3) 0.024(3) 0.003(2) -0.001(2) -0.001(2)
C2 0.026(3) 0.029(3) 0.015(2) 0.0002(19) -0.0016(18) 0.000(2)
C3 0.025(3) 0.030(3) 0.019(2) -0.004(2) 0.0028(19) -0.004(2)
C4 0.024(3) 0.019(3) 0.017(3) 0.0016(19) 0.0030(18) -0.003(2)
C5 0.041(3) 0.027(3) 0.024(3) 0.003(2) 0.008(2) 0.001(2)
C6 0.029(3) 0.043(3) 0.020(2) -0.001(2) -0.003(2) 0.001(2)
C7 0.033(3) 0.044(3) 0.026(3) 0.005(2) 0.008(2) 0.003(2)
C8 0.039(3) 0.029(3) 0.018(2) 0.0035(19) 0.003(2) -0.005(2)
C9 0.039(3) 0.061(4) 0.022(2) 0.008(3) 0.001(2) 0.016(3)
C10 0.042(3) 0.047(4) 0.025(3) 0.003(2) 0.005(2) 0.013(2)

loop_
_atom_type_symbol
_atom_type_description
_atom_type_scat_dispersion_real
_atom_type_scat_dispersion_imag
_atom_type_scat_source
C C 0.0181 0.0091 'International Tables Vol C Tables 4.2.6.8 and 6.1.1.4'
H H 0.0000 0.0000 'International Tables Vol C Tables 4.2.6.8 and 6.1.1.4'
N N 0.0311 0.0180 'International Tables Vol C Tables 4.2.6.8 and 6.1.1.4'
O O 0.0492 0.0322 'International Tables Vol C Tables 4.2.6.8 and 6.1.1.4'
Ni Ni -3.0029 0.5091 'International Tables Vol C Tables 4.2.6.8 and 6.1.1.4'

loop_
_geom_angle_atom_site_label_1
_geom_angle_atom_site_label_2
_geom_angle_atom_site_label_3
_geom_angle
_geom_angle_site_symmetry_1
_geom_angle_site_symmetry_3
_geom_angle_publ_flag
O3 Ni1 O1 91.47(16) . . ?
O3 Ni1 O5 88.56(15) . . ?
O1 Ni1 O5 172.74(14) . . ?
O3 Ni1 N2 89.44(17) . 1_556 ?
O1 Ni1 N2 93.37(15) . 1_556 ?
O5 Ni1 N2 93.90(15) . 1_556 ?
O3 Ni1 O4 177.54(15) . 2_756 ?
O1 Ni1 O4 90.81(14) . 2_756 ?
O5 Ni1 O4 89.06(14) . 2_756 ?
N2 Ni1 O4 91.34(17) 1_556 2_756 ?
O3 Ni1 N1 85.78(14) . . ?
O1 Ni1 N1 81.98(14) . . ?
O5 Ni1 N1 90.78(14) . . ?
N2 Ni1 N1 173.22(19) 1_556 . ?
O4 Ni1 N1 93.64(14) 2_756 . ?
C1 O1 Ni1 113.6(3) . . ?
C4 O3 Ni1 130.3(3) . . ?
C4 O4 Ni1 135.2(3) . 2_746 ?
C5 N1 C2 112.5(4) . . ?
C5 N1 Ni1 117.6(3) . . ?
C2 N1 Ni1 102.7(3) . . ?
C6 N2 C10 116.6(4) . . ?
C6 N2 Ni1 121.1(3) . 1_554 ?
C10 N2 Ni1 122.0(3) . 1_554 ?
O2 C1 O1 126.0(5) . . ?
O2 C1 C2 118.8(5) . . ?
O1 C1 C2 115.1(4) . . ?
N1 C2 C3 111.1(4) . . ?
N1 C2 C1 109.4(4) . . ?
C3 C2 C1 111.4(4) . . ?
C2 C3 C4 118.7(4) . . ?
O3 C4 O4 121.7(4) . . ?
O3 C4 C3 121.3(4) . . ?
O4 C4 C3 117.0(4) . . ?
N1 C5 C8 115.1(4) . . ?
N2 C6 C7 122.9(5) . . ?
C6 C7 C8 120.4(5) . . ?
C7 C8 C9 116.6(5) . . ?
C7 C8 C5 120.9(5) . . ?
C9 C8 C5 122.5(5) . . ?
C10 C9 C8 120.0(5) . . ?
N2 C10 C9 123.5(5) . . ?

loop_
_geom_bond_atom_site_label_1
_geom_bond_atom_site_label_2
_geom_bond_distance
_geom_bond_site_symmetry_2
_geom_bond_publ_flag
Ni1 O3 2.045(4) . ?
Ni1 O1 2.056(3) . ?
Ni1 O5 2.079(3) . ?
Ni1 N2 2.082(3) 1_556 ?
Ni1 O4 2.087(4) 2_756 ?
Ni1 N1 2.093(4) . ?
O1 C1 1.286(6) . ?
O2 C1 1.226(6) . ?
O3 C4 1.248(6) . ?
O4 C4 1.253(6) . ?
O4 Ni1 2.087(4) 2_746 ?
N1 C5 1.474(6) . ?
N1 C2 1.484(6) . ?
N2 C6 1.337(7) . ?
N2 C10 1.339(7) . ?
N2 Ni1 2.082(3) 1_554 ?
C1 C2 1.546(7) . ?
C2 C3 1.524(7) . ?
C3 C4 1.531(6) . ?
C5 C8 1.520(7) . ?
C6 C7 1.371(8) . ?
C7 C8 1.377(8) . ?
C8 C9 1.385(8) . ?
C9 C10 1.363(8) . ?

loop_
_geom_hbond_atom_site_label_D
_geom_hbond_atom_site_label_H
_geom_hbond_atom_site_label_A
_geom_hbond_distance_DH
_geom_hbond_distance_HA
_geom_hbond_distance_DA
_geom_hbond_angle_DHA
_geom_hbond_site_symmetry_A
O5 H5C OW 0.84 2.00 2.773(6) 151.3 2_746
O5 H5D O1 1.01 1.70 2.675(4) 162.5 1_655
OW HWA O1 1.03 2.18 3.097(7) 147.7 1_565
OW HWB O4 1.00 1.91 2.885(6) 165.3 1_465
OW HWB O3 1.00 2.53 3.332(6) 136.8 1_465
N1 H11A O2 0.91 2.12 3.023(5) 170.1 1_655
